data_4108721
loop_
_publ_author_name
'Yasutomo Segawa'
'Yuta Suzuki'
'Makoto Yamashita'
'Kyoko Nozaki'

_publ_section_title
;
 Chemistry of Boryllithium: Synthesis, Structure, and Reactivity
;
_journal_name_full 'Journal of the American Chemical Society'
_journal_page_first 16069
_journal_page_last 16079
_journal_paper_doi 10.1021/ja8057919
_journal_volume 130
_journal_year 2008
_chemical_formula_sum 'C34 H52 B Li N2 O2'
_chemical_formula_weight 538.53
_chemical_name_systematic
; 
 ? 
;
_space_group_IT_number 61
_symmetry_cell_setting orthorhombic
_symmetry_space_group_name_Hall '-P 2ac 2ab'
_symmetry_space_group_name_H-M 'P b c a'
_atom_sites_solution_hydrogens geom
_atom_sites_solution_primary direct
_atom_sites_solution_secondary difmap
_audit_creation_method SHELXL-97
_cell_angle_alpha 90.00
_cell_angle_beta 90.00
_cell_angle_gamma 90.00
_cell_formula_units_Z 8
_cell_length_a 11.5625(10)
_cell_length_b 19.603(2)
_cell_length_c 28.941(2)
_cell_measurement_reflns_used 16423
_cell_measurement_temperature 103.1500
_cell_measurement_theta_max 27.4835
_cell_measurement_theta_min 3.0677
_cell_volume 6559.8(10)
_computing_cell_refinement 'RIGAKU CrystalClear'
_computing_data_collection 'RIGAKU CrystalClear'
_computing_data_reduction 'RIGAKU CrystalClear'
_computing_molecular_graphics ORTEP-III
_computing_structure_refinement 'SHELXL-97 (Sheldrick, 1997)'
_computing_structure_solution SIR-97
_diffrn_ambient_temperature 103(2)
_diffrn_detector_area_resol_mean 7.31
_diffrn_measured_fraction_theta_full 0.998
_diffrn_measured_fraction_theta_max 0.998
_diffrn_measurement_device_type 'RIGAKU/MSC Meacury CCD'
_diffrn_measurement_method 'omega scans'
_diffrn_radiation_monochromator graphite
_diffrn_radiation_source 'fine-focus sealed tube'
_diffrn_radiation_type MoK\a
_diffrn_radiation_wavelength 0.71070
_diffrn_reflns_av_R_equivalents 0.0823
_diffrn_reflns_av_sigmaI/netI 0.0331
_diffrn_reflns_limit_h_max 13
_diffrn_reflns_limit_h_min -13
_diffrn_reflns_limit_k_max 23
_diffrn_reflns_limit_k_min -23
_diffrn_reflns_limit_l_max 34
_diffrn_reflns_limit_l_min -34
_diffrn_reflns_number 47794
_diffrn_reflns_theta_full 25.00
_diffrn_reflns_theta_max 25.00
_diffrn_reflns_theta_min 3.07
_exptl_absorpt_coefficient_mu 0.065
_exptl_absorpt_correction_T_max 0.9680
_exptl_absorpt_correction_T_min 0.9618
_exptl_absorpt_correction_type multi-scan
_exptl_absorpt_process_details 'Jacobson, R. (1998) Private communication'
_exptl_crystal_colour Colorless
_exptl_crystal_density_diffrn 1.091
_exptl_crystal_description Block
_exptl_crystal_F_000 2352
_exptl_crystal_size_max 0.60
_exptl_crystal_size_mid 0.60
_exptl_crystal_size_min 0.50
_refine_diff_density_max 0.499
_refine_diff_density_min -0.324
_refine_diff_density_rms 0.046
_refine_ls_extinction_method none
_refine_ls_goodness_of_fit_ref 1.223
_refine_ls_hydrogen_treatment constr
_refine_ls_matrix_type full
_refine_ls_number_parameters 369
_refine_ls_number_reflns 5758
_refine_ls_number_restraints 0
_refine_ls_restrained_S_all 1.223
_refine_ls_R_factor_all 0.0892
_refine_ls_R_factor_gt 0.0874
_refine_ls_shift/su_max 0.000
_refine_ls_shift/su_mean 0.000
_refine_ls_structure_factor_coef Fsqd
_refine_ls_weighting_details 'calc w=1/[\s^2^(Fo^2^)+(0.0286P)^2^+9.5572P] where P=(Fo^2^+2Fc^2^)/3'
_refine_ls_weighting_scheme calc
_refine_ls_wR_factor_gt 0.1634
_refine_ls_wR_factor_ref 0.1642
_reflns_number_gt 5667
_reflns_number_total 5758
_reflns_threshold_expression >2sigma(I)
_cod_data_source_file ja8057919_si_002_05.cif
_cod_data_source_block 35a(THF)2
_cod_original_cell_volume 6559.9(10)
_cod_database_code 4108721

loop_
_symmetry_equiv_pos_as_xyz
'x, y, z'
'-x+1/2, -y, z+1/2'
'x+1/2, -y+1/2, -z'
'-x, y+1/2, -z+1/2'
'-x, -y, -z'
'x-1/2, y, -z-1/2'
'-x-1/2, y-1/2, z'
'x, -y-1/2, z-1/2'

loop_
_atom_site_label
_atom_site_type_symbol
_atom_site_fract_x
_atom_site_fract_y
_atom_site_fract_z
_atom_site_U_iso_or_equiv
_atom_site_adp_type
_atom_site_occupancy
_atom_site_symmetry_multiplicity
_atom_site_calc_flag
_atom_site_refinement_flags
B1 B 0.0834(3) 0.10163(15) 0.12452(10) 0.0224(6) Uani 1 1 d .
N1 N 0.08665(18) 0.17658(10) 0.12829(7) 0.0214(5) Uani 1 1 d .
C1 C 0.2003(2) 0.20157(14) 0.13066(10) 0.0279(6) Uani 1 1 d .
H1 H 0.2217 0.2482 0.1336 0.033 Uiso 1 1 calc R
C2 C 0.2735(2) 0.14882(14) 0.12812(10) 0.0294(6) Uani 1 1 d .
H2 H 0.3555 0.1519 0.1285 0.035 Uiso 1 1 calc R
N2 N 0.20947(19) 0.08831(11) 0.12481(7) 0.0236(5) Uani 1 1 d .
Li1 Li -0.0714(4) 0.0304(2) 0.11902(17) 0.0303(10) Uani 1 1 d .
C3 C -0.0082(2) 0.22285(12) 0.13202(9) 0.0203(5) Uani 1 1 d .
C4 C -0.0352(2) 0.25093(13) 0.17543(9) 0.0229(5) Uani 1 1 d .
C5 C -0.1226(2) 0.29970(13) 0.17784(9) 0.0272(6) Uani 1 1 d .
H3 H -0.1401 0.3203 0.2067 0.033 Uiso 1 1 calc R
C6 C -0.1844(2) 0.31872(13) 0.13901(10) 0.0276(6) Uani 1 1 d .
H4 H -0.2429 0.3526 0.1412 0.033 Uiso 1 1 calc R
C7 C -0.1607(2) 0.28818(13) 0.09695(10) 0.0258(6) Uani 1 1 d .
H5 H -0.2058 0.3000 0.0707 0.031 Uiso 1 1 calc R
C8 C -0.0721(2) 0.24039(12) 0.09234(9) 0.0210(5) Uani 1 1 d .
C9 C 0.0250(3) 0.22750(14) 0.21936(9) 0.0317(6) Uani 1 1 d .
H6 H 0.0740 0.1871 0.2115 0.038 Uiso 1 1 calc R
C10 C 0.1044(3) 0.28299(16) 0.23886(11) 0.0408(8) Uani 1 1 d .
H7 H 0.1649 0.2937 0.2163 0.061 Uiso 1 1 calc R
H8 H 0.1402 0.2667 0.2675 0.061 Uiso 1 1 calc R
H9 H 0.0590 0.3241 0.2453 0.061 Uiso 1 1 calc R
C11 C -0.0635(3) 0.20513(16) 0.25566(10) 0.0438(8) Uani 1 1 d .
H10 H -0.1122 0.2441 0.2642 0.066 Uiso 1 1 calc R
H11 H -0.0230 0.1883 0.2831 0.066 Uiso 1 1 calc R
H12 H -0.1121 0.1687 0.2429 0.066 Uiso 1 1 calc R
C12 C -0.0442(2) 0.20936(13) 0.04547(9) 0.0256(6) Uani 1 1 d .
H13 H -0.0171 0.1616 0.0509 0.031 Uiso 1 1 calc R
C13 C 0.0547(3) 0.24821(19) 0.02238(11) 0.0459(8) Uani 1 1 d .
H14 H 0.0317 0.2958 0.0177 0.069 Uiso 1 1 calc R
H15 H 0.0723 0.2272 -0.0075 0.069 Uiso 1 1 calc R
H16 H 0.1233 0.2465 0.0422 0.069 Uiso 1 1 calc R
C14 C -0.1482(3) 0.20596(16) 0.01297(10) 0.0373(7) Uani 1 1 d .
H17 H -0.2137 0.1848 0.0291 0.056 Uiso 1 1 calc R
H18 H -0.1283 0.1787 -0.0143 0.056 Uiso 1 1 calc R
H19 H -0.1695 0.2522 0.0033 0.056 Uiso 1 1 calc R
C15 C 0.2677(2) 0.02457(13) 0.11818(9) 0.0231(6) Uani 1 1 d .
C16 C 0.2730(2) -0.00383(14) 0.07347(9) 0.0286(6) Uani 1 1 d .
C17 C 0.3319(3) -0.06519(14) 0.06732(10) 0.0321(7) Uani 1 1 d .
H20 H 0.3358 -0.0849 0.0374 0.039 Uiso 1 1 calc R
C18 C 0.3849(2) -0.09802(13) 0.10402(9) 0.0280(6) Uani 1 1 d .
H21 H 0.4246 -0.1398 0.0992 0.034 Uiso 1 1 calc R
C19 C 0.3795(2) -0.06953(14) 0.14763(9) 0.0264(6) Uani 1 1 d .
H22 H 0.4164 -0.0922 0.1726 0.032 Uiso 1 1 calc R
C20 C 0.3213(2) -0.00811(13) 0.15593(9) 0.0253(6) Uani 1 1 d .
C21 C 0.2246(3) 0.03440(16) 0.03187(10) 0.0405(8) Uani 1 1 d .
H23 H 0.1641 0.0666 0.0433 0.049 Uiso 1 1 calc R
C22 C 0.3214(4) 0.07687(19) 0.00991(13) 0.0744(15) Uani 1 1 d .
H24 H 0.3538 0.1080 0.0330 0.112 Uiso 1 1 calc R
H25 H 0.2899 0.1034 -0.0159 0.112 Uiso 1 1 calc R
H26 H 0.3823 0.0464 -0.0015 0.112 Uiso 1 1 calc R
C23 C 0.1693(3) -0.01111(18) -0.00431(11) 0.0415(8) Uani 1 1 d .
H27 H 0.1343 0.0172 -0.0284 0.062 Uiso 1 1 calc R
H28 H 0.1095 -0.0393 0.0102 0.062 Uiso 1 1 calc R
H29 H 0.2284 -0.0406 -0.0181 0.062 Uiso 1 1 calc R
C24 C 0.3190(2) 0.02087(15) 0.20466(10) 0.0335(7) Uani 1 1 d .
H30 H 0.2855 0.0679 0.2034 0.040 Uiso 1 1 calc R
C25 C 0.4390(3) 0.02509(17) 0.22567(10) 0.0382(7) Uani 1 1 d .
H31 H 0.4717 -0.0209 0.2283 0.057 Uiso 1 1 calc R
H32 H 0.4340 0.0458 0.2564 0.057 Uiso 1 1 calc R
H33 H 0.4888 0.0531 0.2059 0.057 Uiso 1 1 calc R
C26 C 0.2428(3) -0.0235(2) 0.23686(12) 0.0674(13) Uani 1 1 d .
H34 H 0.1624 -0.0218 0.2263 0.101 Uiso 1 1 calc R
H35 H 0.2476 -0.0059 0.2685 0.101 Uiso 1 1 calc R
H36 H 0.2703 -0.0708 0.2361 0.101 Uiso 1 1 calc R
O1 O -0.06712(17) -0.07022(9) 0.12078(6) 0.0277(4) Uani 1 1 d .
C27 C -0.0318(3) -0.12100(15) 0.08775(10) 0.0377(7) Uani 1 1 d .
H37 H 0.0256 -0.1018 0.0659 0.045 Uiso 1 1 calc R
H38 H -0.0991 -0.1377 0.0699 0.045 Uiso 1 1 calc R
C28 C 0.0213(3) -0.17846(16) 0.11575(12) 0.0443(8) Uani 1 1 d .
H39 H -0.0385 -0.2107 0.1270 0.053 Uiso 1 1 calc R
H40 H 0.0798 -0.2038 0.0976 0.053 Uiso 1 1 calc R
C29 C 0.0759(3) -0.13972(18) 0.15507(12) 0.0486(9) Uani 1 1 d .
H41 H 0.0883 -0.1694 0.1823 0.058 Uiso 1 1 calc R
H42 H 0.1504 -0.1191 0.1458 0.058 Uiso 1 1 calc R
C30 C -0.0140(3) -0.08596(17) 0.16470(11) 0.0421(8) Uani 1 1 d .
H43 H -0.0724 -0.1033 0.1867 0.051 Uiso 1 1 calc R
H44 H 0.0225 -0.0447 0.1780 0.051 Uiso 1 1 calc R
O2 O -0.22991(17) 0.04976(10) 0.13265(8) 0.0368(5) Uani 1 1 d .
C31 C -0.3312(2) 0.01166(15) 0.11930(11) 0.0336(7) Uani 1 1 d .
H45 H -0.3681 -0.0095 0.1466 0.040 Uiso 1 1 calc R
H46 H -0.3107 -0.0247 0.0970 0.040 Uiso 1 1 calc R
C32 C -0.4119(3) 0.06375(16) 0.09707(12) 0.0412(8) Uani 1 1 d .
H47 H -0.4938 0.0529 0.1037 0.049 Uiso 1 1 calc R
H48 H -0.4004 0.0656 0.0632 0.049 Uiso 1 1 calc R
C33 C -0.3758(3) 0.13143(17) 0.12007(13) 0.0485(9) Uani 1 1 d .
H49 H -0.3542 0.1657 0.0964 0.058 Uiso 1 1 calc R
H50 H -0.4397 0.1500 0.1390 0.058 Uiso 1 1 calc R
C34 C -0.2735(3) 0.11381(15) 0.14989(13) 0.0426(8) Uani 1 1 d .
H51 H -0.2135 0.1497 0.1476 0.051 Uiso 1 1 calc R
H52 H -0.2973 0.1093 0.1826 0.051 Uiso 1 1 calc R

loop_
_atom_site_aniso_label
_atom_site_aniso_U_11
_atom_site_aniso_U_22
_atom_site_aniso_U_33
_atom_site_aniso_U_23
_atom_site_aniso_U_13
_atom_site_aniso_U_12
B1 0.0238(15) 0.0173(14) 0.0262(15) 0.0023(11) 0.0016(12) 0.0035(12)
N1 0.0164(11) 0.0166(11) 0.0313(12) -0.0014(9) -0.0010(9) 0.0016(9)
C1 0.0195(13) 0.0197(13) 0.0445(16) -0.0071(12) -0.0037(12) 0.0005(11)
C2 0.0175(13) 0.0232(14) 0.0476(17) -0.0062(12) -0.0039(12) 0.0025(11)
N2 0.0231(11) 0.0167(11) 0.0311(12) -0.0020(9) -0.0027(9) 0.0042(9)
Li1 0.023(2) 0.022(2) 0.046(3) -0.001(2) 0.006(2) -0.0009(19)
C3 0.0164(12) 0.0124(12) 0.0322(14) -0.0002(10) 0.0019(10) 0.0000(10)
C4 0.0222(13) 0.0172(13) 0.0293(14) 0.0004(10) 0.0035(11) -0.0024(10)
C5 0.0291(14) 0.0198(13) 0.0327(14) -0.0022(11) 0.0090(12) 0.0014(11)
C6 0.0205(13) 0.0186(13) 0.0438(16) -0.0001(11) 0.0070(12) 0.0044(11)
C7 0.0220(13) 0.0206(13) 0.0347(14) 0.0050(11) 0.0004(11) 0.0034(11)
C8 0.0193(12) 0.0143(12) 0.0294(13) 0.0013(10) 0.0030(10) -0.0021(10)
C9 0.0375(16) 0.0283(15) 0.0292(14) -0.0007(12) -0.0016(12) 0.0050(13)
C10 0.0420(18) 0.0445(19) 0.0357(17) -0.0016(14) -0.0045(14) -0.0038(15)
C11 0.061(2) 0.0390(17) 0.0315(16) 0.0067(14) 0.0001(15) -0.0090(17)
C12 0.0232(13) 0.0225(14) 0.0312(14) -0.0011(11) 0.0007(11) 0.0027(11)
C13 0.0410(18) 0.064(2) 0.0324(16) -0.0127(15) 0.0136(14) -0.0169(17)
C14 0.0331(16) 0.0414(18) 0.0373(16) -0.0082(13) -0.0043(13) 0.0014(14)
C15 0.0189(13) 0.0184(13) 0.0320(14) -0.0012(10) 0.0020(11) 0.0034(11)
C16 0.0321(15) 0.0221(14) 0.0317(14) 0.0026(11) 0.0003(12) 0.0090(12)
C17 0.0382(16) 0.0286(15) 0.0295(14) -0.0021(12) 0.0016(12) 0.0099(13)
C18 0.0299(14) 0.0186(13) 0.0353(15) 0.0002(11) 0.0026(12) 0.0101(12)
C19 0.0232(14) 0.0236(14) 0.0325(14) 0.0041(11) -0.0007(11) 0.0071(11)
C20 0.0220(13) 0.0237(14) 0.0303(14) -0.0014(11) -0.0025(11) 0.0061(11)
C21 0.058(2) 0.0339(17) 0.0296(15) 0.0022(13) -0.0008(14) 0.0232(16)
C22 0.134(4) 0.040(2) 0.050(2) 0.0204(17) -0.037(2) -0.037(2)
C23 0.0303(16) 0.056(2) 0.0378(17) 0.0157(15) -0.0025(13) 0.0001(15)
C24 0.0311(15) 0.0358(16) 0.0335(15) -0.0080(13) -0.0070(12) 0.0119(13)
C25 0.0360(17) 0.0447(18) 0.0339(16) -0.0041(13) -0.0042(13) -0.0034(15)
C26 0.041(2) 0.120(4) 0.0408(19) -0.031(2) 0.0134(16) -0.020(2)
O1 0.0321(11) 0.0192(10) 0.0319(10) -0.0005(8) 0.0004(8) 0.0004(8)
C27 0.0489(19) 0.0322(16) 0.0319(15) -0.0034(12) -0.0005(14) 0.0107(14)
C28 0.048(2) 0.0299(17) 0.055(2) 0.0033(14) -0.0002(16) 0.0142(15)
C29 0.0405(19) 0.054(2) 0.052(2) 0.0152(17) -0.0097(16) 0.0018(17)
C30 0.052(2) 0.0408(18) 0.0333(16) 0.0002(13) -0.0078(14) 0.0007(16)
O2 0.0230(10) 0.0243(10) 0.0632(14) -0.0086(9) 0.0080(10) -0.0016(8)
C31 0.0252(15) 0.0270(15) 0.0486(18) -0.0040(13) 0.0061(13) -0.0045(12)
C32 0.0307(16) 0.0415(19) 0.0515(19) 0.0011(15) 0.0071(14) 0.0065(14)
C33 0.0343(18) 0.0343(18) 0.077(3) 0.0044(17) 0.0160(17) 0.0038(15)
C34 0.0334(17) 0.0245(16) 0.070(2) -0.0129(15) 0.0152(16) -0.0025(13)

loop_
_atom_type_symbol
_atom_type_description
_atom_type_scat_dispersion_real
_atom_type_scat_dispersion_imag
_atom_type_scat_source
C C 0.0033 0.0016 'International Tables Vol C Tables 4.2.6.8 and 6.1.1.4'
H H 0.0000 0.0000 'International Tables Vol C Tables 4.2.6.8 and 6.1.1.4'
B B 0.0013 0.0007 'International Tables Vol C Tables 4.2.6.8 and 6.1.1.4'
Li Li -0.0003 0.0001 'International Tables Vol C Tables 4.2.6.8 and 6.1.1.4'
N N 0.0061 0.0033 'International Tables Vol C Tables 4.2.6.8 and 6.1.1.4'
O O 0.0106 0.0060 'International Tables Vol C Tables 4.2.6.8 and 6.1.1.4'

loop_
_geom_angle_atom_site_label_1
_geom_angle_atom_site_label_2
_geom_angle_atom_site_label_3
_geom_angle
N1 B1 N2 98.7(2)
N1 B1 Li1 129.6(2)
N2 B1 Li1 131.8(2)
C1 N1 C3 119.6(2)
C1 N1 B1 112.0(2)
C3 N1 B1 128.3(2)
C2 C1 N1 108.6(2)
C1 C2 N2 108.9(2)
C2 N2 C15 119.9(2)
C2 N2 B1 111.8(2)
C15 N2 B1 128.0(2)
O2 Li1 O1 102.5(2)
O2 Li1 B1 128.1(2)
O1 Li1 B1 126.3(2)
O2 Li1 C30 107.5(2)
O1 Li1 C30 31.02(11)
B1 Li1 C30 106.8(2)
C4 C3 C8 121.1(2)
C4 C3 N1 119.1(2)
C8 C3 N1 119.8(2)
C5 C4 C3 118.3(2)
C5 C4 C9 119.9(2)
C3 C4 C9 121.8(2)
C6 C5 C4 121.3(2)
C5 C6 C7 119.7(2)
C6 C7 C8 121.3(2)
C7 C8 C3 118.1(2)
C7 C8 C12 120.6(2)
C3 C8 C12 121.2(2)
C4 C9 C10 111.6(2)
C4 C9 C11 110.7(2)
C10 C9 C11 110.6(2)
C8 C12 C13 110.5(2)
C8 C12 C14 113.5(2)
C13 C12 C14 110.0(2)
C20 C15 C16 120.9(2)
C20 C15 N2 119.9(2)
C16 C15 N2 119.2(2)
C17 C16 C15 118.6(2)
C17 C16 C21 120.2(2)
C15 C16 C21 121.0(2)
C18 C17 C16 121.3(3)
C19 C18 C17 119.5(2)
C18 C19 C20 121.7(2)
C19 C20 C15 118.0(2)
C19 C20 C24 119.2(2)
C15 C20 C24 122.8(2)
C23 C21 C16 114.2(3)
C23 C21 C22 109.9(3)
C16 C21 C22 109.1(3)
C25 C24 C20 112.1(2)
C25 C24 C26 108.0(3)
C20 C24 C26 111.0(2)
C27 O1 C30 108.4(2)
C27 O1 Li1 132.9(2)
C30 O1 Li1 104.3(2)
O1 C27 C28 105.9(2)
C29 C28 C27 101.5(3)
C30 C29 C28 101.7(3)
O1 C30 C29 106.3(2)
O1 C30 Li1 44.70(16)
C29 C30 Li1 131.7(2)
C31 O2 C34 105.1(2)
C31 O2 Li1 128.3(2)
C34 O2 Li1 125.4(2)
O2 C31 C32 105.2(2)
C31 C32 C33 103.2(3)
C34 C33 C32 105.2(3)
O2 C34 C33 106.0(3)

loop_
_geom_bond_atom_site_label_1
_geom_bond_atom_site_label_2
_geom_bond_distance
B1 N1 1.474(3)
B1 N2 1.480(4)
B1 Li1 2.276(5)
N1 C1 1.404(3)
N1 C3 1.428(3)
C1 C2 1.338(4)
C2 N2 1.401(3)
N2 C15 1.432(3)
Li1 O2 1.913(5)
Li1 O1 1.973(5)
Li1 C30 2.718(6)
C3 C4 1.407(4)
C3 C8 1.408(4)
C4 C5 1.393(4)
C4 C9 1.520(4)
C5 C6 1.383(4)
C6 C7 1.384(4)
C7 C8 1.395(3)
C8 C12 1.521(4)
C9 C10 1.531(4)
C9 C11 1.531(4)
C12 C13 1.527(4)
C12 C14 1.529(4)
C15 C20 1.410(4)
C15 C16 1.410(4)
C16 C17 1.394(4)
C16 C21 1.524(4)
C17 C18 1.385(4)
C18 C19 1.382(4)
C19 C20 1.401(4)
C20 C24 1.521(4)
C21 C23 1.517(4)
C21 C22 1.532(5)
C24 C25 1.517(4)
C24 C26 1.550(5)
O1 C27 1.439(3)
O1 C30 1.445(3)
C27 C28 1.517(4)
C28 C29 1.507(5)
C29 C30 1.506(5)
O2 C31 1.442(3)
O2 C34 1.442(3)
C31 C32 1.525(4)
C32 C33 1.542(5)
C33 C34 1.504(5)
